data_7062105
loop_
_publ_author_name
'Podjed, Nina'
'Modec, Barbara'

_publ_section_title
;
 Amidines from cyclic amines and nitriles in the presence of zinc(ii):
 other nitriles in place of acetonitrile
;
_journal_issue 48
_journal_name_full 'New Journal of Chemistry'
_journal_page_first 23225
_journal_page_last 23238
_journal_paper_doi 10.1039/D2NJ04668G
_journal_volume 46
_journal_year 2022
_chemical_formula_moiety 'C31 H26 N4 O4 Zn, C30 H18 N3 O6 Zn, C11 H15 N2'
_chemical_formula_sum 'C72 H59 N9 O10 Zn2'
_chemical_formula_weight 1341.02
_space_group_crystal_system triclinic
_space_group_IT_number 2
_space_group_name_Hall '-P 1'
_space_group_name_H-M_alt 'P -1'
_atom_sites_solution_hydrogens mixed
_atom_sites_solution_primary dual
_audit_creation_date 2022-10-27
_audit_creation_method
;
Olex2 1.2
(compiled 2018.05.29 svn.r3508 for OlexSys, GUI svn.r5506)
;
_audit_update_record
;
2022-10-28 deposited with the CCDC.	2022-11-18 downloaded from the CCDC.
;
_cell_angle_alpha 107.957(3)
_cell_angle_beta 98.357(3)
_cell_angle_gamma 93.583(3)
_cell_formula_units_Z 2
_cell_length_a 9.8931(3)
_cell_length_b 17.7112(6)
_cell_length_c 19.4839(6)
_cell_measurement_reflns_used 7713
_cell_measurement_temperature 150.00(10)
_cell_measurement_theta_max 29.0120
_cell_measurement_theta_min 2.8310
_cell_volume 3192.21(19)
_computing_cell_refinement 'CrysAlisPro 1.171.40.68a (Rigaku OD, 2019)'
_computing_data_collection 'CrysAlisPro 1.171.40.68a (Rigaku OD, 2019)'
_computing_data_reduction 'CrysAlisPro 1.171.40.68a (Rigaku OD, 2019)'
_computing_molecular_graphics 'Olex2 (Dolomanov et al., 2009)'
_computing_publication_material 'Olex2 (Dolomanov et al., 2009)'
_computing_structure_refinement 'ShelXL (Sheldrick, 2015)'
_computing_structure_solution 'ShelXT (Sheldrick, 2015)'
_diffrn_ambient_environment N~2~
_diffrn_ambient_temperature 150.00(10)
_diffrn_detector 'CCD plate'
_diffrn_detector_area_resol_mean 10.4933
_diffrn_detector_type Atlas
_diffrn_measured_fraction_theta_full 0.999
_diffrn_measured_fraction_theta_max 0.868
_diffrn_measurement_details
;
List of Runs (angles in degrees, time in seconds):

  # Type    Start    End  Width  t~exp~   \w     \q     \k     \f   Frames
#--------------------------------------------------------------------------
  1  \w    -41.00  48.00   1.00   70.00    --   14.05 -77.00  90.00   89
  2  \w    -16.00  87.00   1.00   70.00    --   14.05  57.00-120.00  103
  3  \w    -21.00   6.00   1.00   70.00    --  -14.36 -77.00 -30.00   27
  4  \w    -44.00  60.00   1.00   70.00    --  -14.36  57.00 -30.00  104
  5  \w    -41.00 -12.00   1.00   70.00    --  -14.36 -77.00 -60.00   29
  6  \w    -25.00   0.00   1.00   70.00    --  -14.36  77.00 -30.00   25
;
_diffrn_measurement_device 'four-circle diffractometer'
_diffrn_measurement_device_type 'SuperNova, Dual, Cu at home/near, Atlas'
_diffrn_measurement_method '\w scans'
_diffrn_orient_matrix_type 'CrysAlisPro convention (1999,Acta A55,543-557)'
_diffrn_orient_matrix_UB_11 -0.0525870000
_diffrn_orient_matrix_UB_12 -0.0137149000
_diffrn_orient_matrix_UB_13 0.0159007000
_diffrn_orient_matrix_UB_21 -0.0031282000
_diffrn_orient_matrix_UB_22 0.0398009000
_diffrn_orient_matrix_UB_23 0.0221457000
_diffrn_orient_matrix_UB_31 -0.0504508000
_diffrn_orient_matrix_UB_32 0.0048427000
_diffrn_orient_matrix_UB_33 -0.0276877000
_diffrn_radiation_monochromator mirror
_diffrn_radiation_probe x-ray
_diffrn_radiation_type MoK\a
_diffrn_radiation_wavelength 0.71073
_diffrn_reflns_av_R_equivalents 0.0379
_diffrn_reflns_av_unetI/netI 0.0778
_diffrn_reflns_Laue_measured_fraction_full 0.999
_diffrn_reflns_Laue_measured_fraction_max 0.868
_diffrn_reflns_limit_h_max 13
_diffrn_reflns_limit_h_min -14
_diffrn_reflns_limit_k_max 24
_diffrn_reflns_limit_k_min -23
_diffrn_reflns_limit_l_max 25
_diffrn_reflns_limit_l_min -19
_diffrn_reflns_number 32819
_diffrn_reflns_point_group_measured_fraction_full 0.999
_diffrn_reflns_point_group_measured_fraction_max 0.868
_diffrn_reflns_theta_full 25.242
_diffrn_reflns_theta_max 30.295
_diffrn_reflns_theta_min 2.299
_diffrn_source 'micro-focus sealed X-ray tube'
_diffrn_source_type 'SuperNova (Mo) X-ray Source'
_exptl_absorpt_coefficient_mu 0.820
_exptl_absorpt_correction_T_max 1.00000
_exptl_absorpt_correction_T_min 0.85964
_exptl_absorpt_correction_type multi-scan
_exptl_absorpt_process_details
;
CrysAlisPro 1.171.40.68a (Rigaku Oxford Diffraction, 2019)
Empirical absorption correction using spherical harmonics,
 implemented in SCALE3 ABSPACK scaling algorithm.
;
_exptl_crystal_colour colourless
_exptl_crystal_density_diffrn 1.395
_exptl_crystal_description plate
_exptl_crystal_F_000 1388
_exptl_crystal_size_max 0.3
_exptl_crystal_size_mid 0.1
_exptl_crystal_size_min 0.03
_refine_diff_density_max 1.132
_refine_diff_density_min -0.629
_refine_diff_density_rms 0.078
_refine_ls_extinction_method none
_refine_ls_goodness_of_fit_ref 1.022
_refine_ls_hydrogen_treatment mixed
_refine_ls_matrix_type full
_refine_ls_number_parameters 850
_refine_ls_number_reflns 16589
_refine_ls_number_restraints 0
_refine_ls_restrained_S_all 1.022
_refine_ls_R_factor_all 0.1039
_refine_ls_R_factor_gt 0.0584
_refine_ls_shift/su_max 0.001
_refine_ls_shift/su_mean 0.000
_refine_ls_structure_factor_coef Fsqd
_refine_ls_weighting_details 'w=1/[\s^2^(Fo^2^)+(0.0635P)^2^+1.4044P] where P=(Fo^2^+2Fc^2^)/3'
_refine_ls_weighting_scheme calc
_refine_ls_wR_factor_gt 0.1291
_refine_ls_wR_factor_ref 0.1488
_reflns_Friedel_coverage 0.000
_reflns_number_gt 10407
_reflns_number_total 16589
_reflns_threshold_expression 'I > 2\s(I)'
_cod_data_source_file d2nj04668g2.cif
_cod_data_source_block 12
_cod_depositor_comments 'Adding full bibliography for 7062097--7062109.cif.'
_cod_original_cell_volume 3192.21(18)
_cod_database_code 7062105
_shelx_shelxl_version_number 2018/3
_shelx_space_group_comment
;
The symmetry employed for this shelxl refinement is uniquely defined
by the following loop, which should always be used as a source of
symmetry information in preference to the above space-group names.
They are only intended as comments.
;
_shelx_estimated_absorpt_t_max 0.976
_shelx_estimated_absorpt_t_min 0.791
_reflns_odcompleteness_completeness 99.92
_reflns_odcompleteness_iscentric 1
_reflns_odcompleteness_theta 27.50
_olex2_refinement_description
;
1. Fixed Uiso
 At 1.2 times of:
  All C(H) groups, All C(H,H) groups
2.a Secondary CH2 refined with riding coordinates:
 C41(H41A,H41B), C42(H42A,H42B), C43(H43A,H43B), C44(H44A,H44B), C91(H91A,
 H91B), C92(H92A,H92B), C93(H93A,H93B), C94(H94A,H94B)
2.b Aromatic/amide H refined with riding coordinates:
 C11(H11), C12(H12), C13(H13), C14(H14), C16(H16), C17(H17), C21(H21),
 C22(H22), C23(H23), C24(H24), C26(H26), C27(H27), C33(H33), C34(H34), C35(H35),
  C36(H36), C37(H37), C51(H51), C52(H52), C53(H53), C54(H54), C56(H56),
 C57(H57), C61(H61), C62(H62), C63(H63), C64(H64), C66(H66), C67(H67), C71(H71),
  C72(H72), C73(H73), C74(H74), C76(H76), C77(H77), C83(H83), C84(H84),
 C85(H85), C86(H86), C87(H87)
;
_oxdiff_exptl_absorpt_empirical_details
;
Empirical correction (ABSPACK) includes:
- Absorption correction using spherical harmonics
- Frame scaling
;
_oxdiff_exptl_absorpt_empirical_full_max 1.344
_oxdiff_exptl_absorpt_empirical_full_min 0.817

loop_
_space_group_symop_operation_xyz
'x, y, z'
'-x, -y, -z'

loop_
_atom_site_label
_atom_site_type_symbol
_atom_site_fract_x
_atom_site_fract_y
_atom_site_fract_z
_atom_site_U_iso_or_equiv
_atom_site_adp_type
_atom_site_occupancy
_atom_site_site_symmetry_order
_atom_site_calc_flag
_atom_site_refinement_flags_posn
_atom_site_refinement_flags_adp
_atom_site_refinement_flags_occupancy
_atom_site_disorder_assembly
_atom_site_disorder_group
Zn1 Zn -0.13007(3) 0.65278(2) 0.97919(2) 0.02609(10) Uani 1 1 d . . . . .
Zn2 Zn 0.40420(4) 0.74879(2) 0.52849(2) 0.03041(11) Uani 1 1 d . . . . .
O1 O -0.0256(2) 0.62117(12) 1.06090(13) 0.0330(5) Uani 1 1 d . . . . .
O2 O -0.3103(2) 0.70124(13) 0.98442(15) 0.0397(6) Uani 1 1 d . . . . .
O5 O 0.2250(2) 0.69615(13) 0.46275(13) 0.0353(5) Uani 1 1 d . . . . .
O6 O 0.5372(3) 0.82076(15) 0.61477(15) 0.0551(8) Uani 1 1 d . . . . .
O7 O 0.5558(2) 0.70607(14) 0.47010(13) 0.0372(5) Uani 1 1 d . . . . .
O11 O -0.0269(2) 0.53698(13) 1.12547(13) 0.0350(5) Uani 1 1 d . . . . .
O22 O -0.4042(3) 0.81419(17) 1.0247(2) 0.0682(9) Uani 1 1 d . . . . .
O55 O 0.0740(2) 0.58676(14) 0.42021(14) 0.0399(6) Uani 1 1 d . . . . .
O66 O 0.6062(4) 0.9014(2) 0.7292(2) 0.0931(12) Uani 1 1 d . . . . .
O77 O 0.6892(3) 0.7273(2) 0.39413(18) 0.0657(9) Uani 1 1 d . . . . .
N1 N -0.2471(2) 0.53953(14) 0.96763(14) 0.0248(5) Uani 1 1 d . . . . .
N2 N -0.0593(3) 0.77654(15) 1.04115(15) 0.0282(6) Uani 1 1 d . . . . .
N3 N -0.0565(3) 0.62282(16) 0.88577(15) 0.0277(6) Uani 1 1 d . . . . .
H3 H -0.032(3) 0.5785(18) 0.8752(16) 0.010(7) Uiso 1 1 d . . . . .
N4 N 0.0391(3) 0.64013(15) 0.78825(14) 0.0277(6) Uani 1 1 d . . . . .
N5 N 0.3812(2) 0.63305(15) 0.54904(14) 0.0257(5) Uani 1 1 d . . . . .
N6 N 0.2772(3) 0.81476(18) 0.62544(18) 0.0426(8) Uani 1 1 d . . . . .
N7 N 0.4220(3) 0.83167(15) 0.46402(15) 0.0314(6) Uani 1 1 d . . . . .
N8 N 0.9392(3) 0.6900(2) 0.34396(18) 0.0385(7) Uani 1 1 d . . . . .
H8A H 0.978(4) 0.653(2) 0.357(2) 0.054(12) Uiso 1 1 d . . . . .
H8B H 0.865(4) 0.701(2) 0.361(2) 0.050(12) Uiso 1 1 d . . . . .
N9 N 1.1071(3) 0.71512(15) 0.28082(15) 0.0293(6) Uani 1 1 d . . . . .
C10 C -0.3658(3) 0.50184(17) 0.91997(17) 0.0264(6) Uani 1 1 d . . . . .
C11 C -0.4152(3) 0.53115(19) 0.86257(18) 0.0320(7) Uani 1 1 d . . . . .
H11 H -0.365979 0.574228 0.856173 0.038 Uiso 1 1 calc R . . . .
C12 C -0.5360(3) 0.4960(2) 0.81629(19) 0.0363(8) Uani 1 1 d . . . . .
H12 H -0.568999 0.516009 0.778980 0.044 Uiso 1 1 calc R . . . .
C13 C -0.6101(3) 0.4306(2) 0.8244(2) 0.0382(8) Uani 1 1 d . . . . .
H13 H -0.691737 0.407397 0.792358 0.046 Uiso 1 1 calc R . . . .
C14 C -0.5641(3) 0.40044(19) 0.87874(19) 0.0348(8) Uani 1 1 d . . . . .
H14 H -0.614608 0.356733 0.883381 0.042 Uiso 1 1 calc R . . . .
C15 C -0.4400(3) 0.43491(17) 0.92837(18) 0.0273(7) Uani 1 1 d . . . . .
C16 C -0.3870(3) 0.40700(18) 0.98580(18) 0.0305(7) Uani 1 1 d . . . . .
H16 H -0.433561 0.363503 0.992898 0.037 Uiso 1 1 calc R . . . .
C17 C -0.2672(3) 0.44387(17) 1.03098(18) 0.0279(7) Uani 1 1 d . . . . .
H17 H -0.229567 0.424710 1.068084 0.033 Uiso 1 1 calc R . . . .
C18 C -0.2008(3) 0.51135(17) 1.02093(16) 0.0233(6) Uani 1 1 d . . . . .
C19 C -0.0729(3) 0.55961(18) 1.07388(18) 0.0269(7) Uani 1 1 d . . . . .
C20 C 0.0726(3) 0.81220(19) 1.07185(18) 0.0304(7) Uani 1 1 d . . . . .
C21 C 0.1843(3) 0.7704(2) 1.05499(19) 0.0345(8) Uani 1 1 d . . . . .
H21 H 0.169978 0.718009 1.023468 0.041 Uiso 1 1 calc R . . . .
C22 C 0.3149(4) 0.8063(2) 1.0847(2) 0.0503(10) Uani 1 1 d . . . . .
H22 H 0.389145 0.778492 1.072144 0.060 Uiso 1 1 calc R . . . .
C23 C 0.3389(4) 0.8844(3) 1.1340(3) 0.0618(13) Uani 1 1 d . . . . .
H23 H 0.428752 0.907487 1.154066 0.074 Uiso 1 1 calc R . . . .
C24 C 0.2320(4) 0.9269(2) 1.1529(2) 0.0570(12) Uani 1 1 d . . . . .
H24 H 0.248676 0.978246 1.186330 0.068 Uiso 1 1 calc R . . . .
C25 C 0.0960(4) 0.8923(2) 1.12129(19) 0.0379(8) Uani 1 1 d . . . . .
C26 C -0.0185(4) 0.9339(2) 1.1347(2) 0.0462(9) Uani 1 1 d . . . . .
H26 H -0.006808 0.985829 1.167031 0.055 Uiso 1 1 calc R . . . .
C27 C -0.1469(4) 0.8982(2) 1.1002(2) 0.0440(9) Uani 1 1 d . . . . .
H27 H -0.222733 0.926448 1.106779 0.053 Uiso 1 1 calc R . . . .
C28 C -0.1636(3) 0.81833(19) 1.0547(2) 0.0339(8) Uani 1 1 d . . . . .
C29 C -0.3043(3) 0.7751(2) 1.0186(2) 0.0434(9) Uani 1 1 d . . . . .
C31 C -0.0224(3) 0.66614(17) 0.84638(17) 0.0246(6) Uani 1 1 d . . . . .
C32 C -0.0538(3) 0.75076(17) 0.86772(17) 0.0275(7) Uani 1 1 d . . . . .
C33 C -0.1890(4) 0.7666(2) 0.85954(19) 0.0377(8) Uani 1 1 d . . . . .
H33 H -0.259214 0.724868 0.838079 0.045 Uiso 1 1 calc R . . . .
C34 C -0.2205(5) 0.8449(2) 0.8833(2) 0.0503(10) Uani 1 1 d . . . . .
H34 H -0.311519 0.855619 0.877905 0.060 Uiso 1 1 calc R . . . .
C35 C -0.1160(5) 0.9065(2) 0.9149(2) 0.0571(12) Uani 1 1 d . . . . .
H35 H -0.136709 0.958923 0.930932 0.068 Uiso 1 1 calc R . . . .
C36 C 0.0190(5) 0.8909(2) 0.9229(2) 0.0501(11) Uani 1 1 d . . . . .
H36 H 0.088860 0.932835 0.944759 0.060 Uiso 1 1 calc R . . . .
C37 C 0.0515(4) 0.81341(19) 0.89860(18) 0.0370(8) Uani 1 1 d . . . . .
H37 H 0.142828 0.803178 0.902850 0.044 Uiso 1 1 calc R . . . .
C41 C 0.0690(3) 0.68642(19) 0.73992(18) 0.0327(7) Uani 1 1 d . . . . .
H41A H 0.151502 0.723748 0.761392 0.039 Uiso 1 1 calc R . . . .
H41B H -0.007171 0.715641 0.730025 0.039 Uiso 1 1 calc R . . . .
C42 C 0.0894(4) 0.6220(2) 0.6703(2) 0.0448(9) Uani 1 1 d . . . . .
H42A H 0.002372 0.600441 0.637658 0.054 Uiso 1 1 calc R . . . .
H42B H 0.151148 0.643062 0.644472 0.054 Uiso 1 1 calc R . . . .
C43 C 0.1519(4) 0.5589(2) 0.6989(2) 0.0384(8) Uani 1 1 d . . . . .
H43A H 0.138019 0.507307 0.660850 0.046 Uiso 1 1 calc R . . . .
H43B H 0.249694 0.573685 0.717096 0.046 Uiso 1 1 calc R . . . .
C44 C 0.0746(3) 0.55744(19) 0.76046(19) 0.0333(7) Uani 1 1 d . . . . .
H44A H -0.007513 0.519386 0.742238 0.040 Uiso 1 1 calc R . . . .
H44B H 0.132298 0.543672 0.798522 0.040 Uiso 1 1 calc R . . . .
C50 C 0.4687(3) 0.60034(18) 0.59045(16) 0.0263(6) Uani 1 1 d . . . . .
C51 C 0.5905(3) 0.6469(2) 0.63362(18) 0.0332(7) Uani 1 1 d . . . . .
H51 H 0.609779 0.699240 0.634386 0.040 Uiso 1 1 calc R . . . .
C52 C 0.6803(3) 0.6148(2) 0.6744(2) 0.0401(8) Uani 1 1 d . . . . .
H52 H 0.760260 0.645864 0.702736 0.048 Uiso 1 1 calc R . . . .
C53 C 0.6535(4) 0.5359(2) 0.6741(2) 0.0411(9) Uani 1 1 d . . . . .
H53 H 0.714849 0.515403 0.702702 0.049 Uiso 1 1 calc R . . . .
C54 C 0.5372(3) 0.4892(2) 0.63189(18) 0.0348(8) Uani 1 1 d . . . . .
H54 H 0.520634 0.436702 0.631319 0.042 Uiso 1 1 calc R . . . .
C55 C 0.4418(3) 0.52025(18) 0.58893(17) 0.0278(7) Uani 1 1 d . . . . .
C56 C 0.3203(3) 0.47481(19) 0.54465(18) 0.0325(7) Uani 1 1 d . . . . .
H56 H 0.299326 0.422267 0.542940 0.039 Uiso 1 1 calc R . . . .
C57 C 0.2343(3) 0.50815(18) 0.50457(18) 0.0302(7) Uani 1 1 d . . . . .
H57 H 0.153233 0.479054 0.475616 0.036 Uiso 1 1 calc R . . . .
C58 C 0.2695(3) 0.58772(18) 0.50737(17) 0.0270(7) Uani 1 1 d . . . . .
C59 C 0.1807(3) 0.62559(19) 0.45958(18) 0.0296(7) Uani 1 1 d . . . . .
C60 C 0.1436(4) 0.8193(2) 0.6367(2) 0.0524(11) Uani 1 1 d . . . . .
C61 C 0.0349(5) 0.7854(3) 0.5765(3) 0.0717(15) Uani 1 1 d . . . . .
H61 H 0.060725 0.763032 0.531156 0.086 Uiso 1 1 calc R . . . .
C62 C -0.0962(5) 0.7818(3) 0.5771(3) 0.0746(16) Uani 1 1 d . . . . .
H62 H -0.160963 0.755856 0.535359 0.090 Uiso 1 1 calc R . . . .
C63 C -0.1360(5) 0.8223(3) 0.6498(3) 0.0723(15) Uani 1 1 d . . . . .
H63 H -0.229271 0.822528 0.651994 0.087 Uiso 1 1 calc R . . . .
C64 C -0.0452(5) 0.8586(3) 0.7124(3) 0.0642(13) Uani 1 1 d . . . . .
H64 H -0.073726 0.883385 0.756483 0.077 Uiso 1 1 calc R . . . .
C65 C 0.1022(4) 0.8564(2) 0.7065(2) 0.0533(11) Uani 1 1 d . . . . .
C66 C 0.2148(5) 0.8897(2) 0.7649(2) 0.0579(12) Uani 1 1 d . . . . .
H66 H 0.195776 0.912411 0.811801 0.070 Uiso 1 1 calc R . . . .
C67 C 0.3419(5) 0.8902(2) 0.7568(3) 0.0660(14) Uani 1 1 d . . . . .
H67 H 0.411757 0.913461 0.796789 0.079 Uiso 1 1 calc R . . . .
C68 C 0.3734(4) 0.8553(2) 0.6872(3) 0.0530(12) Uani 1 1 d . . . . .
C69 C 0.5184(5) 0.8581(3) 0.6754(3) 0.0594(12) Uani 1 1 d . . . . .
C70 C 0.3529(3) 0.89620(18) 0.46188(18) 0.0342(8) Uani 1 1 d . . . . .
C71 C 0.2486(4) 0.9156(2) 0.5039(2) 0.0466(9) Uani 1 1 d . . . . .
H71 H 0.224434 0.883878 0.531363 0.056 Uiso 1 1 calc R . . . .
C72 C 0.1820(5) 0.9817(2) 0.5043(2) 0.0564(11) Uani 1 1 d . . . . .
H72 H 0.114938 0.995237 0.533382 0.068 Uiso 1 1 calc R . . . .
C73 C 0.2137(5) 1.0286(2) 0.4616(3) 0.0579(12) Uani 1 1 d . . . . .
H73 H 0.167305 1.072888 0.462484 0.070 Uiso 1 1 calc R . . . .
C74 C 0.3102(5) 1.0106(2) 0.4195(3) 0.0590(13) Uani 1 1 d . . . . .
H74 H 0.329328 1.041843 0.390776 0.071 Uiso 1 1 calc R . . . .
C75 C 0.3842(4) 0.9435(2) 0.4184(2) 0.0463(10) Uani 1 1 d . . . . .
C76 C 0.4895(5) 0.9227(3) 0.3772(3) 0.0615(12) Uani 1 1 d . . . . .
H76 H 0.512388 0.951970 0.347417 0.074 Uiso 1 1 calc R . . . .
C77 C 0.5577(4) 0.8594(3) 0.3811(2) 0.0540(11) Uani 1 1 d . . . . .
H77 H 0.628665 0.845676 0.354703 0.065 Uiso 1 1 calc R . . . .
C78 C 0.5203(3) 0.8150(2) 0.42517(19) 0.0366(8) Uani 1 1 d . . . . .
C79 C 0.5958(3) 0.7439(2) 0.4301(2) 0.0391(8) Uani 1 1 d . . . . .
C81 C 0.9929(3) 0.73049(18) 0.30587(18) 0.0295(7) Uani 1 1 d . . . . .
C82 C 0.9167(3) 0.79500(19) 0.29059(18) 0.0319(7) Uani 1 1 d . . . . .
C83 C 0.7936(4) 0.7761(2) 0.2427(2) 0.0545(11) Uani 1 1 d . . . . .
H83 H 0.758948 0.722763 0.219343 0.065 Uiso 1 1 calc R . . . .
C84 C 0.7210(4) 0.8355(3) 0.2289(3) 0.0632(13) Uani 1 1 d . . . . .
H84 H 0.637966 0.821994 0.196270 0.076 Uiso 1 1 calc R . . . .
C85 C 0.7704(4) 0.9134(3) 0.2627(3) 0.0559(11) Uani 1 1 d . . . . .
H85 H 0.720692 0.953328 0.253897 0.067 Uiso 1 1 calc R . . . .
C86 C 0.8945(5) 0.9334(2) 0.3102(2) 0.0588(12) Uani 1 1 d . . . . .
H86 H 0.928350 0.986916 0.333049 0.071 Uiso 1 1 calc R . . . .
C87 C 0.9692(4) 0.8746(2) 0.3241(2) 0.0459(9) Uani 1 1 d . . . . .
H87 H 1.053551 0.888292 0.355577 0.055 Uiso 1 1 calc R . . . .
C91 C 1.1831(3) 0.6481(2) 0.2874(2) 0.0400(8) Uani 1 1 d . . . . .
H91A H 1.129246 0.597284 0.260015 0.048 Uiso 1 1 calc R . . . .
H91B H 1.206795 0.650847 0.338313 0.048 Uiso 1 1 calc R . . . .
C92 C 1.3091(4) 0.6583(3) 0.2562(3) 0.0545(11) Uani 1 1 d . . . . .
H92A H 1.384440 0.688080 0.294660 0.065 Uiso 1 1 calc R . . . .
H92B H 1.336182 0.606747 0.230922 0.065 Uiso 1 1 calc R . . . .
C93 C 1.2736(4) 0.7025(3) 0.2047(3) 0.0556(11) Uani 1 1 d . . . . .
H93A H 1.236811 0.665773 0.156114 0.067 Uiso 1 1 calc R . . . .
H93B H 1.354349 0.734605 0.201775 0.067 Uiso 1 1 calc R . . . .
C94 C 1.1675(4) 0.7549(2) 0.2337(2) 0.0429(9) Uani 1 1 d . . . . .
H94A H 1.209497 0.808595 0.261965 0.051 Uiso 1 1 calc R . . . .
H94B H 1.098076 0.757589 0.194110 0.051 Uiso 1 1 calc R . . . .

loop_
_atom_site_aniso_label
_atom_site_aniso_U_11
_atom_site_aniso_U_22
_atom_site_aniso_U_33
_atom_site_aniso_U_23
_atom_site_aniso_U_13
_atom_site_aniso_U_12
Zn1 0.02578(17) 0.02696(18) 0.0310(2) 0.01547(16) 0.00768(14) 0.00531(14)
Zn2 0.0336(2) 0.02903(19) 0.0300(2) 0.01210(17) 0.00465(15) 0.00252(15)
O1 0.0306(11) 0.0314(11) 0.0400(14) 0.0205(11) -0.0017(10) -0.0015(9)
O2 0.0278(11) 0.0338(12) 0.0647(18) 0.0225(12) 0.0150(11) 0.0065(10)
O5 0.0417(12) 0.0292(11) 0.0363(14) 0.0166(10) -0.0013(10) 0.0017(10)
O6 0.085(2) 0.0378(14) 0.0321(16) 0.0089(13) -0.0123(14) -0.0083(14)
O7 0.0380(12) 0.0411(13) 0.0373(14) 0.0167(12) 0.0106(10) 0.0096(10)
O11 0.0421(12) 0.0321(12) 0.0344(14) 0.0193(11) -0.0008(10) 0.0041(10)
O22 0.0379(14) 0.0505(16) 0.120(3) 0.0236(18) 0.0280(16) 0.0216(13)
O55 0.0356(12) 0.0385(13) 0.0452(15) 0.0215(12) -0.0084(11) -0.0036(10)
O66 0.076(2) 0.097(3) 0.068(2) -0.008(2) -0.0131(19) -0.029(2)
O77 0.0403(15) 0.108(3) 0.072(2) 0.050(2) 0.0274(14) 0.0254(16)
N1 0.0248(12) 0.0256(12) 0.0270(14) 0.0109(11) 0.0083(10) 0.0045(10)
N2 0.0340(13) 0.0292(13) 0.0294(15) 0.0168(12) 0.0132(11) 0.0072(11)
N3 0.0310(13) 0.0240(13) 0.0329(16) 0.0131(12) 0.0101(11) 0.0081(11)
N4 0.0338(13) 0.0261(13) 0.0263(15) 0.0125(11) 0.0061(11) 0.0021(11)
N5 0.0292(12) 0.0292(13) 0.0204(14) 0.0094(11) 0.0055(10) 0.0053(11)
N6 0.0406(16) 0.0427(17) 0.055(2) 0.0310(16) 0.0059(15) 0.0070(14)
N7 0.0350(14) 0.0315(14) 0.0249(15) 0.0105(12) -0.0035(11) -0.0045(12)
N8 0.0356(16) 0.0448(18) 0.048(2) 0.0294(16) 0.0133(14) 0.0123(14)
N9 0.0364(14) 0.0286(13) 0.0260(15) 0.0124(12) 0.0068(11) 0.0047(11)
C10 0.0290(15) 0.0257(14) 0.0247(17) 0.0061(13) 0.0077(12) 0.0076(12)
C11 0.0319(16) 0.0316(16) 0.036(2) 0.0136(15) 0.0093(14) 0.0063(13)
C12 0.0388(18) 0.0367(18) 0.032(2) 0.0110(16) 0.0016(14) 0.0092(15)
C13 0.0349(17) 0.0347(17) 0.037(2) 0.0058(16) -0.0041(15) 0.0012(14)
C14 0.0342(16) 0.0266(15) 0.039(2) 0.0053(15) 0.0040(14) 0.0001(13)
C15 0.0287(15) 0.0222(14) 0.0311(18) 0.0068(13) 0.0088(13) 0.0045(12)
C16 0.0352(16) 0.0218(14) 0.039(2) 0.0117(14) 0.0136(14) 0.0053(13)
C17 0.0330(16) 0.0271(15) 0.0290(18) 0.0150(14) 0.0085(13) 0.0063(13)
C18 0.0262(14) 0.0236(14) 0.0232(16) 0.0084(13) 0.0099(12) 0.0082(12)
C19 0.0291(15) 0.0266(15) 0.0279(18) 0.0116(14) 0.0063(13) 0.0063(12)
C20 0.0375(17) 0.0334(16) 0.0267(18) 0.0184(14) 0.0068(13) 0.0039(14)
C21 0.0343(17) 0.0353(17) 0.035(2) 0.0154(15) 0.0022(14) 0.0035(14)
C22 0.0361(19) 0.052(2) 0.064(3) 0.028(2) -0.0047(18) 0.0025(17)
C23 0.047(2) 0.053(2) 0.079(3) 0.029(2) -0.019(2) -0.009(2)
C24 0.071(3) 0.039(2) 0.055(3) 0.019(2) -0.014(2) -0.007(2)
C25 0.052(2) 0.0333(17) 0.031(2) 0.0164(15) 0.0056(16) 0.0010(16)
C26 0.068(3) 0.0305(17) 0.043(2) 0.0120(17) 0.0197(19) 0.0034(18)
C27 0.055(2) 0.0330(18) 0.055(3) 0.0177(18) 0.0305(19) 0.0150(17)
C28 0.0382(17) 0.0316(16) 0.041(2) 0.0180(16) 0.0202(15) 0.0081(14)
C29 0.0326(17) 0.040(2) 0.070(3) 0.026(2) 0.0252(17) 0.0129(15)
C31 0.0217(13) 0.0273(15) 0.0263(17) 0.0136(13) -0.0004(12) -0.0015(12)
C32 0.0407(17) 0.0235(14) 0.0214(16) 0.0112(13) 0.0070(13) 0.0036(13)
C33 0.0478(19) 0.0343(18) 0.033(2) 0.0143(16) 0.0041(15) 0.0123(16)
C34 0.073(3) 0.044(2) 0.039(2) 0.0169(19) 0.011(2) 0.027(2)
C35 0.111(4) 0.0275(18) 0.038(2) 0.0115(17) 0.020(2) 0.021(2)
C36 0.091(3) 0.0263(17) 0.030(2) 0.0080(16) 0.009(2) -0.009(2)
C37 0.052(2) 0.0333(17) 0.0265(19) 0.0134(15) 0.0041(15) -0.0043(15)
C41 0.0375(17) 0.0359(17) 0.0304(19) 0.0195(15) 0.0071(14) -0.0007(14)
C42 0.060(2) 0.048(2) 0.029(2) 0.0150(17) 0.0117(17) 0.0006(18)
C43 0.0457(19) 0.0365(18) 0.033(2) 0.0095(16) 0.0133(15) 0.0012(15)
C44 0.0405(17) 0.0283(16) 0.0326(19) 0.0104(14) 0.0098(14) 0.0048(14)
C50 0.0323(15) 0.0305(15) 0.0189(16) 0.0089(13) 0.0099(12) 0.0076(13)
C51 0.0360(17) 0.0319(16) 0.0281(18) 0.0069(14) 0.0014(14) 0.0011(14)
C52 0.0322(17) 0.050(2) 0.034(2) 0.0110(17) -0.0001(14) 0.0043(16)
C53 0.045(2) 0.051(2) 0.030(2) 0.0162(17) 0.0022(15) 0.0166(17)
C54 0.0473(19) 0.0353(17) 0.0270(19) 0.0140(15) 0.0109(15) 0.0114(15)
C55 0.0360(16) 0.0313(16) 0.0207(16) 0.0113(13) 0.0106(13) 0.0094(13)
C56 0.0422(18) 0.0282(16) 0.0290(19) 0.0111(14) 0.0091(14) 0.0029(14)
C57 0.0345(16) 0.0278(15) 0.0279(18) 0.0104(14) 0.0035(13) -0.0014(13)
C58 0.0294(15) 0.0294(15) 0.0236(17) 0.0091(13) 0.0074(12) 0.0051(13)
C59 0.0315(16) 0.0337(17) 0.0258(17) 0.0114(14) 0.0059(13) 0.0067(13)
C60 0.067(3) 0.038(2) 0.054(3) 0.021(2) 0.003(2) 0.0016(19)
C61 0.060(3) 0.074(3) 0.076(4) 0.039(3) -0.024(2) -0.020(2)
C62 0.056(3) 0.064(3) 0.105(5) 0.043(3) -0.015(3) -0.001(2)
C63 0.061(3) 0.055(3) 0.112(5) 0.042(3) 0.018(3) 0.010(2)
C64 0.066(3) 0.050(2) 0.076(3) 0.031(2) -0.006(2) -0.015(2)
C65 0.071(3) 0.036(2) 0.057(3) 0.021(2) 0.012(2) 0.0040(19)
C66 0.090(3) 0.0322(19) 0.044(3) 0.0125(18) -0.007(2) -0.005(2)
C67 0.075(3) 0.031(2) 0.074(4) 0.008(2) -0.019(3) -0.004(2)
C68 0.0317(18) 0.051(2) 0.090(4) 0.051(3) -0.004(2) -0.0010(17)
C69 0.066(3) 0.046(2) 0.060(3) 0.015(2) -0.002(2) -0.003(2)
C70 0.0450(18) 0.0254(15) 0.0275(19) 0.0095(14) -0.0060(15) -0.0071(14)
C71 0.067(2) 0.040(2) 0.034(2) 0.0163(17) 0.0018(18) 0.0111(19)
C72 0.080(3) 0.046(2) 0.041(2) 0.012(2) 0.002(2) 0.023(2)
C73 0.080(3) 0.0321(19) 0.054(3) 0.014(2) -0.015(2) 0.007(2)
C74 0.081(3) 0.039(2) 0.057(3) 0.031(2) -0.013(2) -0.010(2)
C75 0.056(2) 0.0367(19) 0.044(2) 0.0192(18) -0.0070(18) -0.0114(17)
C76 0.065(3) 0.071(3) 0.062(3) 0.048(3) 0.004(2) -0.012(2)
C77 0.044(2) 0.076(3) 0.056(3) 0.042(2) 0.0117(19) -0.005(2)
C78 0.0327(17) 0.0438(19) 0.032(2) 0.0160(16) -0.0026(14) -0.0088(15)
C79 0.0280(16) 0.053(2) 0.035(2) 0.0145(18) 0.0037(14) -0.0010(15)
C81 0.0330(16) 0.0279(15) 0.0269(18) 0.0104(14) 0.0014(13) 0.0002(13)
C82 0.0359(17) 0.0347(17) 0.0288(18) 0.0159(15) 0.0048(14) 0.0047(14)
C83 0.051(2) 0.046(2) 0.069(3) 0.033(2) -0.012(2) -0.0036(18)
C84 0.050(2) 0.072(3) 0.082(4) 0.054(3) -0.006(2) 0.005(2)
C85 0.068(3) 0.064(3) 0.066(3) 0.049(2) 0.033(2) 0.035(2)
C86 0.103(4) 0.035(2) 0.045(3) 0.0147(19) 0.024(2) 0.022(2)
C87 0.061(2) 0.0364(19) 0.036(2) 0.0079(17) 0.0020(18) 0.0079(18)
C91 0.0443(19) 0.0412(19) 0.040(2) 0.0191(17) 0.0080(16) 0.0124(16)
C92 0.056(2) 0.060(3) 0.061(3) 0.028(2) 0.024(2) 0.022(2)
C93 0.052(2) 0.066(3) 0.065(3) 0.034(2) 0.028(2) 0.020(2)
C94 0.051(2) 0.045(2) 0.043(2) 0.0226(18) 0.0206(17) 0.0107(17)

loop_
_atom_type_symbol
_atom_type_description
_atom_type_scat_dispersion_real
_atom_type_scat_dispersion_imag
_atom_type_scat_source
C C 0.0033 0.0016 'International Tables Vol C Tables 4.2.6.8 and 6.1.1.4'
H H 0.0000 0.0000 'International Tables Vol C Tables 4.2.6.8 and 6.1.1.4'
N N 0.0061 0.0033 'International Tables Vol C Tables 4.2.6.8 and 6.1.1.4'
O O 0.0106 0.0060 'International Tables Vol C Tables 4.2.6.8 and 6.1.1.4'
Zn Zn 0.2839 1.4301 'International Tables Vol C Tables 4.2.6.8 and 6.1.1.4'

loop_
_geom_angle_atom_site_label_1
_geom_angle_atom_site_label_2
_geom_angle_atom_site_label_3
_geom_angle
_geom_angle_site_symmetry_1
_geom_angle_site_symmetry_3
_geom_angle_publ_flag
O1 Zn1 O2 123.99(10) . . ?
O1 Zn1 N1 78.13(9) . . ?
O1 Zn1 N2 88.81(9) . . ?
O2 Zn1 N1 86.91(9) . . ?
O2 Zn1 N2 78.49(9) . . ?
N2 Zn1 N1 150.38(10) . . ?
N3 Zn1 O1 115.67(10) . . ?
N3 Zn1 O2 120.03(11) . . ?
N3 Zn1 N1 100.07(10) . . ?
N3 Zn1 N2 109.56(10) . . ?
O5 Zn2 O7 105.90(10) . . ?
O5 Zn2 N5 77.96(9) . . ?
O5 Zn2 N6 89.61(10) . . ?
O5 Zn2 N7 89.64(9) . . ?
O6 Zn2 O5 160.23(12) . . ?
O6 Zn2 O7 93.76(12) . . ?
O6 Zn2 N5 105.30(10) . . ?
O6 Zn2 N6 70.84(12) . . ?
O6 Zn2 N7 92.75(10) . . ?
O7 Zn2 N5 87.67(9) . . ?
O7 Zn2 N6 164.28(10) . . ?
O7 Zn2 N7 77.62(10) . . ?
N5 Zn2 N6 93.29(9) . . ?
N5 Zn2 N7 157.46(10) . . ?
N7 Zn2 N6 105.50(10) . . ?
C19 O1 Zn1 118.82(19) . . ?
C29 O2 Zn1 117.4(2) . . ?
C59 O5 Zn2 119.0(2) . . ?
C69 O6 Zn2 130.0(3) . . ?
C79 O7 Zn2 118.0(2) . . ?
C10 N1 Zn1 129.2(2) . . ?
C18 N1 Zn1 111.45(18) . . ?
C18 N1 C10 118.8(2) . . ?
C20 N2 Zn1 129.2(2) . . ?
C28 N2 Zn1 111.1(2) . . ?
C28 N2 C20 119.3(3) . . ?
C31 N3 Zn1 130.6(2) . . ?
C31 N4 C41 125.1(3) . . ?
C31 N4 C44 123.3(3) . . ?
C41 N4 C44 111.3(3) . . ?
C50 N5 Zn2 130.58(19) . . ?
C58 N5 Zn2 110.88(19) . . ?
C58 N5 C50 118.1(3) . . ?
C60 N6 Zn2 139.1(3) . . ?
C60 N6 C68 113.5(4) . . ?
C68 N6 Zn2 107.2(3) . . ?
C70 N7 Zn2 130.8(2) . . ?
C78 N7 Zn2 110.7(2) . . ?
C78 N7 C70 118.4(3) . . ?
C81 N9 C91 123.8(3) . . ?
C81 N9 C94 125.1(3) . . ?
C91 N9 C94 110.6(3) . . ?
N1 C10 C11 119.2(3) . . ?
N1 C10 C15 121.1(3) . . ?
C11 C10 C15 119.7(3) . . ?
C12 C11 C10 119.8(3) . . ?
C11 C12 C13 120.9(3) . . ?
C14 C13 C12 120.7(3) . . ?
C13 C14 C15 120.7(3) . . ?
C14 C15 C10 118.2(3) . . ?
C16 C15 C10 118.1(3) . . ?
C16 C15 C14 123.7(3) . . ?
C17 C16 C15 119.7(3) . . ?
C16 C17 C18 119.2(3) . . ?
N1 C18 C17 122.9(3) . . ?
N1 C18 C19 115.3(2) . . ?
C17 C18 C19 121.7(3) . . ?
O1 C19 C18 115.9(3) . . ?
O11 C19 O1 126.0(3) . . ?
O11 C19 C18 118.1(3) . . ?
N2 C20 C21 120.1(3) . . ?
N2 C20 C25 120.4(3) . . ?
C21 C20 C25 119.5(3) . . ?
C22 C21 C20 120.0(3) . . ?
C21 C22 C23 121.0(4) . . ?
C24 C23 C22 120.7(4) . . ?
C23 C24 C25 119.6(4) . . ?
C24 C25 C20 119.2(4) . . ?
C26 C25 C20 118.0(3) . . ?
C26 C25 C24 122.8(4) . . ?
C27 C26 C25 119.9(3) . . ?
C26 C27 C28 119.3(3) . . ?
N2 C28 C27 122.9(3) . . ?
N2 C28 C29 116.0(3) . . ?
C27 C28 C29 121.1(3) . . ?
O2 C29 C28 116.6(3) . . ?
O22 C29 O2 125.4(3) . . ?
O22 C29 C28 118.0(3) . . ?
N3 C31 N4 124.5(3) . . ?
N3 C31 C32 117.9(3) . . ?
N4 C31 C32 117.6(3) . . ?
C33 C32 C31 119.4(3) . . ?
C33 C32 C37 119.9(3) . . ?
C37 C32 C31 120.6(3) . . ?
C32 C33 C34 120.1(3) . . ?
C35 C34 C33 119.6(4) . . ?
C36 C35 C34 120.4(3) . . ?
C35 C36 C37 120.4(4) . . ?
C36 C37 C32 119.5(4) . . ?
N4 C41 C42 103.1(3) . . ?
C43 C42 C41 103.3(3) . . ?
C44 C43 C42 103.6(3) . . ?
N4 C44 C43 103.7(3) . . ?
N5 C50 C51 119.1(3) . . ?
N5 C50 C55 121.5(3) . . ?
C51 C50 C55 119.4(3) . . ?
C52 C51 C50 119.9(3) . . ?
C51 C52 C53 121.1(3) . . ?
C54 C53 C52 120.1(3) . . ?
C53 C54 C55 120.4(3) . . ?
C50 C55 C54 119.0(3) . . ?
C56 C55 C50 118.2(3) . . ?
C56 C55 C54 122.8(3) . . ?
C57 C56 C55 119.6(3) . . ?
C56 C57 C58 119.1(3) . . ?
N5 C58 C57 123.4(3) . . ?
N5 C58 C59 115.8(3) . . ?
C57 C58 C59 120.8(3) . . ?
O5 C59 C58 116.2(3) . . ?
O55 C59 O5 124.8(3) . . ?
O55 C59 C58 118.9(3) . . ?
N6 C60 C61 119.2(4) . . ?
N6 C60 C65 125.2(4) . . ?
C61 C60 C65 115.6(4) . . ?
C62 C61 C60 127.8(6) . . ?
C61 C62 C63 115.4(5) . . ?
C64 C63 C62 124.3(5) . . ?
C63 C64 C65 116.1(5) . . ?
C60 C65 C64 120.8(4) . . ?
C66 C65 C60 113.4(4) . . ?
C66 C65 C64 125.8(4) . . ?
C67 C66 C65 123.9(5) . . ?
C66 C67 C68 119.2(4) . . ?
N6 C68 C67 124.4(4) . . ?
N6 C68 C69 115.1(4) . . ?
C67 C68 C69 120.5(4) . . ?
O6 C69 O66 128.1(5) . . ?
O6 C69 C68 116.0(4) . . ?
O66 C69 C68 115.9(5) . . ?
N7 C70 C71 119.2(3) . . ?
N7 C70 C75 121.7(4) . . ?
C71 C70 C75 119.1(3) . . ?
C72 C71 C70 119.8(4) . . ?
C71 C72 C73 121.0(5) . . ?
C74 C73 C72 120.7(4) . . ?
C73 C74 C75 120.5(4) . . ?
C70 C75 C74 119.0(4) . . ?
C76 C75 C70 117.6(4) . . ?
C76 C75 C74 123.4(4) . . ?
C77 C76 C75 119.5(4) . . ?
C76 C77 C78 119.5(4) . . ?
N7 C78 C77 123.2(4) . . ?
N7 C78 C79 116.7(3) . . ?
C77 C78 C79 120.2(4) . . ?
O7 C79 C78 116.8(3) . . ?
O77 C79 O7 125.4(4) . . ?
O77 C79 C78 117.7(3) . . ?
N8 C81 C82 117.4(3) . . ?
N9 C81 N8 122.7(3) . . ?
N9 C81 C82 119.9(3) . . ?
C83 C82 C81 120.1(3) . . ?
C83 C82 C87 119.4(3) . . ?
C87 C82 C81 120.5(3) . . ?
C82 C83 C84 120.6(4) . . ?
C85 C84 C83 120.2(4) . . ?
C84 C85 C86 119.9(4) . . ?
C85 C86 C87 120.6(4) . . ?
C86 C87 C82 119.2(4) . . ?
N9 C91 C92 104.3(3) . . ?
C93 C92 C91 106.3(3) . . ?
C92 C93 C94 106.5(3) . . ?
N9 C94 C93 103.7(3) . . ?

loop_
_geom_bond_atom_site_label_1
_geom_bond_atom_site_label_2
_geom_bond_distance
_geom_bond_site_symmetry_2
_geom_bond_publ_flag
Zn1 O1 2.015(2) . ?
Zn1 O2 2.029(2) . ?
Zn1 N1 2.184(2) . ?
Zn1 N2 2.164(3) . ?
Zn1 N3 1.991(3) . ?
Zn2 O5 2.013(2) . ?
Zn2 O6 2.002(3) . ?
Zn2 O7 2.055(2) . ?
Zn2 N5 2.211(3) . ?
Zn2 N6 2.455(3) . ?
Zn2 N7 2.221(3) . ?
O1 C19 1.270(4) . ?
O2 C29 1.265(4) . ?
O5 C59 1.278(4) . ?
O6 C69 1.211(5) . ?
O7 C79 1.260(4) . ?
O11 C19 1.231(4) . ?
O22 C29 1.241(4) . ?
O55 C59 1.234(4) . ?
O66 C69 1.264(5) . ?
O77 C79 1.237(4) . ?
N1 C10 1.375(4) . ?
N1 C18 1.322(4) . ?
N2 C20 1.377(4) . ?
N2 C28 1.318(4) . ?
N3 C31 1.303(4) . ?
N4 C31 1.334(4) . ?
N4 C41 1.474(4) . ?
N4 C44 1.481(4) . ?
N5 C50 1.373(4) . ?
N5 C58 1.323(4) . ?
N6 C60 1.373(5) . ?
N6 C68 1.385(5) . ?
N7 C70 1.376(4) . ?
N7 C78 1.311(4) . ?
N8 C81 1.320(4) . ?
N9 C81 1.306(4) . ?
N9 C91 1.473(4) . ?
N9 C94 1.484(4) . ?
C10 C11 1.411(4) . ?
C10 C15 1.420(4) . ?
C11 C12 1.369(4) . ?
C12 C13 1.394(5) . ?
C13 C14 1.361(5) . ?
C14 C15 1.418(4) . ?
C15 C16 1.405(4) . ?
C16 C17 1.361(4) . ?
C17 C18 1.408(4) . ?
C18 C19 1.529(4) . ?
C20 C21 1.391(5) . ?
C20 C25 1.431(5) . ?
C21 C22 1.365(5) . ?
C22 C23 1.402(6) . ?
C23 C24 1.365(6) . ?
C24 C25 1.409(5) . ?
C25 C26 1.402(5) . ?
C26 C27 1.361(5) . ?
C27 C28 1.404(5) . ?
C28 C29 1.506(5) . ?
C31 C32 1.492(4) . ?
C32 C33 1.381(5) . ?
C32 C37 1.392(4) . ?
C33 C34 1.390(5) . ?
C34 C35 1.378(6) . ?
C35 C36 1.377(6) . ?
C36 C37 1.382(5) . ?
C41 C42 1.529(5) . ?
C42 C43 1.521(5) . ?
C43 C44 1.520(5) . ?
C50 C51 1.412(4) . ?
C50 C55 1.417(4) . ?
C51 C52 1.371(5) . ?
C52 C53 1.405(5) . ?
C53 C54 1.368(5) . ?
C54 C55 1.419(4) . ?
C55 C56 1.409(4) . ?
C56 C57 1.355(4) . ?
C57 C58 1.413(4) . ?
C58 C59 1.520(4) . ?
C60 C61 1.419(6) . ?
C60 C65 1.447(6) . ?
C61 C62 1.296(7) . ?
C62 C63 1.498(8) . ?
C63 C64 1.354(7) . ?
C64 C65 1.481(6) . ?
C65 C66 1.422(6) . ?
C66 C67 1.290(7) . ?
C67 C68 1.396(7) . ?
C68 C69 1.485(6) . ?
C70 C71 1.403(5) . ?
C70 C75 1.414(5) . ?
C71 C72 1.377(5) . ?
C72 C73 1.396(6) . ?
C73 C74 1.339(7) . ?
C74 C75 1.429(6) . ?
C75 C76 1.405(6) . ?
C76 C77 1.360(6) . ?
C77 C78 1.402(5) . ?
C78 C79 1.525(5) . ?
C81 C82 1.488(4) . ?
C82 C83 1.376(5) . ?
C82 C87 1.388(5) . ?
C83 C84 1.381(5) . ?
C84 C85 1.357(6) . ?
C85 C86 1.379(6) . ?
C86 C87 1.385(5) . ?
C91 C92 1.489(5) . ?
C92 C93 1.469(6) . ?
C93 C94 1.502(5) . ?

loop_
_geom_hbond_atom_site_label_D
_geom_hbond_atom_site_label_H
_geom_hbond_atom_site_label_A
_geom_hbond_distance_DH
_geom_hbond_distance_HA
_geom_hbond_distance_DA
_geom_hbond_angle_DHA
_geom_hbond_site_symmetry_A
_geom_hbond_publ_flag
N3 H3 O11 0.81(3) 2.16(3) 2.950(3) 166(3) 2_567 yes
N8 H8A O55 0.86(4) 2.12(4) 2.955(4) 163(4) 1_655 yes
N8 H8B O77 0.86(4) 1.97(4) 2.831(4) 176(4) . yes

loop_
_smtbx_masks_void_nr
_smtbx_masks_void_average_x
_smtbx_masks_void_average_y
_smtbx_masks_void_average_z
_smtbx_masks_void_volume
_smtbx_masks_void_count_electrons
_smtbx_masks_void_content
1 0.500 0.000 1.000 255.9 53.9 ?
